data_7033969
loop_
_publ_author_name
'Azhdari Tehrani, Alireza'
'Morsali, Ali'
'Kubicki, Maciej'

_publ_section_title
;
 The role of weak hydrogen and halogen bonding interactions in the
 assembly of a series of Hg(ii) coordination polymers.
;
_journal_issue 12
_journal_name_full 'Dalton transactions (Cambridge, England : 2003)'
_journal_page_first 5703
_journal_page_last 5712
_journal_paper_doi 10.1039/c4dt03638g
_journal_volume 44
_journal_year 2015
_chemical_formula_moiety 'C12 H9 Br2 Cl Hg N2'
_chemical_formula_sum 'C12 H9 Br2 Cl Hg N2'
_chemical_formula_weight 577.07
_chemical_name_systematic
;
 ?
;
_space_group_crystal_system orthorhombic
_space_group_IT_number 19
_space_group_name_Hall 'P 2ac 2ab'
_space_group_name_H-M_alt 'P 21 21 21'
_symmetry_space_group_name_Hall 'P 2ac 2ab'
_symmetry_space_group_name_H-M 'P 21 21 21'
_atom_sites_solution_hydrogens geom
_audit_creation_method SHELXL-2013
_audit_update_record
;
2015-01-29 deposited with the CCDC.
2015-02-10 downloaded from the CCDC.
;
_cell_angle_alpha 90
_cell_angle_beta 90
_cell_angle_gamma 90
_cell_formula_units_Z 4
_cell_length_a 4.7120(2)
_cell_length_b 16.4085(7)
_cell_length_c 17.6773(8)
_cell_measurement_reflns_used 5149
_cell_measurement_temperature 100(1)
_cell_measurement_theta_max 28.0570
_cell_measurement_theta_min 3.3780
_cell_volume 1366.75(10)
_computing_cell_refinement 'CrysAlis Pro (Agilent Technologies (2011))'
_computing_data_collection 'CrysAlis Pro (Agilent Technologies (2011))'
_computing_data_reduction 'CrysAlis Pro (Agilent Technologies (2011))'
_computing_molecular_graphics 'Mercury (MacRae et al., 2009)'
_computing_publication_material 'SHELXL-2013 (Sheldrick, 2013)'
_computing_structure_refinement 'SHELXL-2013 (Sheldrick, 2013)'
_computing_structure_solution 'SIR92 (Altomare et al., 1993)'
_diffrn_ambient_temperature 100(1)
_diffrn_detector_area_resol_mean 16.1544
_diffrn_measured_fraction_theta_full 0.997
_diffrn_measured_fraction_theta_max 0.996
_diffrn_measurement_device_type 'Xcalibur, Eos'
_diffrn_measurement_method \w-scan
_diffrn_radiation_monochromator graphite
_diffrn_radiation_source 'Enhance (Mo) X-ray Source'
_diffrn_radiation_type 'Mo K\a'
_diffrn_radiation_wavelength 0.7107
_diffrn_reflns_av_R_equivalents 0.0475
_diffrn_reflns_av_unetI/netI 0.0365
_diffrn_reflns_Laue_measured_fraction_full 0.997
_diffrn_reflns_Laue_measured_fraction_max 0.996
_diffrn_reflns_limit_h_max 5
_diffrn_reflns_limit_h_min -5
_diffrn_reflns_limit_k_max 20
_diffrn_reflns_limit_k_min -19
_diffrn_reflns_limit_l_max 21
_diffrn_reflns_limit_l_min -21
_diffrn_reflns_number 12993
_diffrn_reflns_point_group_measured_fraction_full 0.998
_diffrn_reflns_point_group_measured_fraction_max 0.997
_diffrn_reflns_theta_full 25.000
_diffrn_reflns_theta_max 25.993
_diffrn_reflns_theta_min 3.388
_exptl_absorpt_coefficient_mu 17.285
_exptl_absorpt_correction_T_max 1.00000
_exptl_absorpt_correction_T_min 0.33478
_exptl_absorpt_correction_type multi-scan
_exptl_absorpt_process_details
;
CrysAlisPro, Agilent Technologies,
Version 1.171.37.33 (release 27-03-2014 CrysAlis171 .NET)
(compiled Mar 27 2014,17:12:48)
Empirical absorption correction using spherical harmonics,
 implemented in SCALE3 ABSPACK scaling algorithm.
;
_exptl_crystal_colour colourless
_exptl_crystal_density_diffrn 2.804
_exptl_crystal_description prism
_exptl_crystal_F_000 1048
_exptl_crystal_size_max 0.4
_exptl_crystal_size_mid 0.06
_exptl_crystal_size_min 0.06
_refine_diff_density_max 2.165
_refine_diff_density_min -1.046
_refine_diff_density_rms 0.158
_refine_ls_abs_structure_details
;
 Flack x determined using 1023 quotients [(I+)-(I-)]/[(I+)+(I-)]
 (Parsons and Flack (2004), Acta Cryst. A60, s61).
;
_refine_ls_abs_structure_Flack -0.018(6)
_refine_ls_extinction_method none
_refine_ls_goodness_of_fit_ref 1.034
_refine_ls_hydrogen_treatment constr
_refine_ls_matrix_type full
_refine_ls_number_parameters 163
_refine_ls_number_reflns 2680
_refine_ls_number_restraints 6
_refine_ls_restrained_S_all 1.033
_refine_ls_R_factor_all 0.0238
_refine_ls_R_factor_gt 0.0221
_refine_ls_shift/su_max 0.002
_refine_ls_shift/su_mean 0.000
_refine_ls_structure_factor_coef Fsqd
_refine_ls_weighting_details 'w=1/[\s^2^(Fo^2^)+(0.0221P)^2^] where P=(Fo^2^+2Fc^2^)/3'
_refine_ls_weighting_scheme calc
_refine_ls_wR_factor_gt 0.0473
_refine_ls_wR_factor_ref 0.0484
_reflns_Friedel_coverage 0.681
_reflns_Friedel_fraction_full 1.000
_reflns_Friedel_fraction_max 0.997
_reflns_number_gt 2595
_reflns_number_total 2680
_reflns_threshold_expression 'I > 2\s(I)'
_cod_data_source_file c4dt03638g2.cif
_cod_data_source_block 2_lt
_cod_depositor_comments 'Adding full bibliography for 7033968--7033975.cif.'
_cod_database_code 7033969
_shelx_space_group_comment
;
The symmetry employed for this shelxl refinement is uniquely defined
by the following loop, which should always be used as a source of
symmetry information in preference to the above space-group names.
They are only intended as comments.
;
_shelxl_version_number 2013-4

loop_
_space_group_symop_operation_xyz
'x, y, z'
'-x+1/2, -y, z+1/2'
'x+1/2, -y+1/2, -z'
'-x, y+1/2, -z+1/2'

loop_
_atom_site_label
_atom_site_type_symbol
_atom_site_fract_x
_atom_site_fract_y
_atom_site_fract_z
_atom_site_U_iso_or_equiv
_atom_site_adp_type
_atom_site_occupancy
_atom_site_site_symmetry_order
_atom_site_calc_flag
_atom_site_refinement_flags_posn
_atom_site_refinement_flags_adp
N1 N 0.2992(12) 1.0563(4) 0.5390(3) 0.0096(14) Uani 1 1 d . .
Hg1 Hg -0.03078(6) 1.14516(2) 0.47693(2) 0.01184(9) Uani 1 1 d . .
Br1 Br -0.11434(18) 1.07251(5) 0.35727(4) 0.0173(2) Uani 1 1 d . .
Br2 Br -0.13409(17) 1.23181(5) 0.58949(4) 0.01394(19) Uani 1 1 d . .
C2 C 0.4294(15) 0.9987(4) 0.4987(4) 0.0110(17) Uani 1 1 d . .
H2 H 0.3826 0.9928 0.4467 0.013 Uiso 1 1 calc R U
C3 C 0.6305(15) 0.9469(5) 0.5299(5) 0.0143(17) Uani 1 1 d . .
H3 H 0.7221 0.9074 0.4991 0.017 Uiso 1 1 calc R U
C4 C 0.6983(15) 0.9530(5) 0.6067(4) 0.0087(16) Uani 1 1 d . U
C5 C 0.5585(17) 1.0121(5) 0.6473(4) 0.0136(17) Uani 1 1 d . .
H5 H 0.5977 1.0181 0.6997 0.016 Uiso 1 1 calc R U
C6 C 0.3622(16) 1.0629(5) 0.6134(4) 0.0130(17) Uani 1 1 d . .
H6 H 0.2697 1.1033 0.6430 0.016 Uiso 1 1 calc R U
C7 C 0.9125(17) 0.8994(5) 0.6406(4) 0.0138(17) Uani 1 1 d . .
H7 H 0.9510 0.9029 0.6932 0.017 Uiso 1 1 calc R U
N8 N 1.0473(13) 0.8484(4) 0.6000(3) 0.0109(13) Uani 1 1 d . .
C9 C 1.2510(16) 0.7952(5) 0.6308(5) 0.0128(18) Uani 1 1 d . .
C10 C 1.3476(16) 0.7944(5) 0.7062(4) 0.0111(17) Uani 1 1 d . .
H10 H 1.2716 0.8320 0.7417 0.013 Uiso 1 1 calc R U
C11 C 1.5524(17) 0.7392(5) 0.7289(4) 0.0126(17) Uani 1 1 d . .
H11 H 1.6183 0.7394 0.7797 0.015 Uiso 1 1 calc R U
C12 C 1.6613(16) 0.6835(5) 0.6777(4) 0.0103(17) Uani 1 1 d . .
Cl12 Cl 1.9145(4) 0.61241(12) 0.70499(11) 0.0152(4) Uani 1 1 d . .
C13 C 1.5730(16) 0.6840(5) 0.6028(4) 0.0132(17) Uani 1 1 d . .
H13 H 1.6504 0.6464 0.5675 0.016 Uiso 1 1 calc R U
C14 C 1.3709(16) 0.7399(5) 0.5805(4) 0.0108(16) Uani 1 1 d . .
H14 H 1.3118 0.7407 0.5291 0.013 Uiso 1 1 calc R U

loop_
_atom_site_aniso_label
_atom_site_aniso_U_11
_atom_site_aniso_U_22
_atom_site_aniso_U_33
_atom_site_aniso_U_23
_atom_site_aniso_U_13
_atom_site_aniso_U_12
N1 0.013(3) 0.003(3) 0.012(4) 0.002(3) 0.003(3) -0.002(3)
Hg1 0.01585(15) 0.00984(15) 0.00982(15) -0.00024(12) -0.00043(12) 0.00034(13)
Br1 0.0260(5) 0.0155(4) 0.0105(4) -0.0015(3) -0.0008(3) -0.0051(4)
Br2 0.0181(4) 0.0132(4) 0.0106(4) -0.0005(3) -0.0001(3) 0.0051(3)
C2 0.014(4) 0.006(4) 0.013(4) -0.002(3) 0.000(3) -0.004(3)
C3 0.014(4) 0.013(4) 0.016(4) -0.005(4) 0.003(3) -0.002(3)
C4 0.010(3) 0.007(4) 0.008(3) 0.001(3) 0.001(3) -0.006(3)
C5 0.016(4) 0.013(4) 0.011(4) 0.002(3) -0.001(3) -0.004(4)
C6 0.018(4) 0.012(4) 0.009(4) -0.001(3) -0.002(3) 0.001(4)
C7 0.019(4) 0.009(4) 0.013(4) 0.001(3) 0.000(3) -0.002(3)
N8 0.010(3) 0.011(3) 0.011(3) 0.001(3) 0.000(2) -0.006(3)
C9 0.008(4) 0.013(5) 0.017(4) 0.003(3) 0.001(3) -0.002(3)
C10 0.013(4) 0.010(4) 0.010(4) -0.001(3) 0.003(3) 0.001(3)
C11 0.014(4) 0.016(4) 0.008(4) 0.001(3) -0.002(3) 0.000(4)
C12 0.011(4) 0.005(4) 0.015(4) 0.003(3) -0.002(3) -0.002(3)
Cl12 0.0152(10) 0.0136(10) 0.0167(10) 0.0027(8) -0.0012(8) 0.0036(8)
C13 0.012(4) 0.013(4) 0.015(4) -0.003(3) 0.001(3) 0.005(3)
C14 0.013(4) 0.010(4) 0.010(4) 0.001(3) -0.002(3) -0.003(3)

loop_
_atom_type_symbol
_atom_type_description
_atom_type_scat_dispersion_real
_atom_type_scat_dispersion_imag
_atom_type_scat_source
C C 0.0033 0.0016 'International Tables Vol C Tables 4.2.6.8 and 6.1.1.4'
H H 0.0000 0.0000 'International Tables Vol C Tables 4.2.6.8 and 6.1.1.4'
N N 0.0061 0.0033 'International Tables Vol C Tables 4.2.6.8 and 6.1.1.4'
Cl Cl 0.1484 0.1585 'International Tables Vol C Tables 4.2.6.8 and 6.1.1.4'
Br Br -0.2901 2.4595 'International Tables Vol C Tables 4.2.6.8 and 6.1.1.4'
Hg Hg -2.3894 9.2266 'International Tables Vol C Tables 4.2.6.8 and 6.1.1.4'

loop_
_geom_angle_atom_site_label_1
_geom_angle_atom_site_label_2
_geom_angle_atom_site_label_3
_geom_angle
_geom_angle_site_symmetry_3
C2 N1 C6 118.4(7) .
C2 N1 Hg1 119.1(5) .
C6 N1 Hg1 122.6(5) .
N1 Hg1 Br1 101.68(15) .
N1 Hg1 Br2 96.22(14) .
Br1 Hg1 Br2 158.64(3) .
N1 Hg1 Br2 100.66(14) 3_576
Br1 Hg1 Br2 95.14(3) 3_576
Br2 Hg1 Br2 92.89(2) 3_576
Hg1 Br2 Hg1 101.16(3) 3_476
N1 C2 C3 122.5(7) .
C2 C3 C4 119.8(7) .
C5 C4 C3 116.6(7) .
C5 C4 C7 122.6(7) .
C3 C4 C7 120.7(7) .
C4 C5 C6 121.3(7) .
N1 C6 C5 121.3(7) .
N8 C7 C4 120.5(7) .
C7 N8 C9 122.1(7) .
C14 C9 N8 115.8(7) .
C14 C9 C10 117.8(7) .
N8 C9 C10 126.4(7) .
C11 C10 C9 120.5(7) .
C10 C11 C12 120.0(7) .
C11 C12 C13 120.6(7) .
C11 C12 Cl12 121.0(6) .
C13 C12 Cl12 118.4(6) .
C14 C13 C12 118.9(7) .
C13 C14 C9 122.1(7) .

loop_
_geom_bond_atom_site_label_1
_geom_bond_atom_site_label_2
_geom_bond_distance
_geom_bond_site_symmetry_2
N1 C2 1.333(9) .
N1 C6 1.353(9) .
N1 Hg1 2.398(6) .
Hg1 Br1 2.4598(8) .
Hg1 Br2 2.4935(8) .
Hg1 Br2 2.9914(8) 3_576
Br2 Hg1 2.9914(8) 3_476
C2 C3 1.387(10) .
C3 C4 1.398(10) .
C4 C5 1.374(11) .
C4 C7 1.467(11) .
C5 C6 1.382(10) .
C7 N8 1.273(10) .
N8 C9 1.406(10) .
C9 C14 1.391(11) .
C9 C10 1.409(10) .
C10 C11 1.383(10) .
C11 C12 1.385(10) .
C12 C13 1.387(10) .
C12 Cl12 1.737(8) .
C13 C14 1.380(10) .

loop_
_geom_torsion_atom_site_label_1
_geom_torsion_atom_site_label_2
_geom_torsion_atom_site_label_3
_geom_torsion_atom_site_label_4
_geom_torsion
C6 N1 C2 C3 -1.5(11)
Hg1 N1 C2 C3 177.6(5)
N1 C2 C3 C4 1.5(12)
C2 C3 C4 C5 -0.5(11)
C2 C3 C4 C7 -179.4(7)
C3 C4 C5 C6 -0.3(11)
C7 C4 C5 C6 178.5(7)
C2 N1 C6 C5 0.6(11)
Hg1 N1 C6 C5 -178.4(6)
C4 C5 C6 N1 0.3(12)
C5 C4 C7 N8 -176.4(7)
C3 C4 C7 N8 2.4(11)
C4 C7 N8 C9 -179.0(7)
C7 N8 C9 C14 176.9(7)
C7 N8 C9 C10 -4.8(12)
C14 C9 C10 C11 -0.9(11)
N8 C9 C10 C11 -179.2(7)
C9 C10 C11 C12 -0.9(12)
C10 C11 C12 C13 1.9(12)
C10 C11 C12 Cl12 -179.0(6)
C11 C12 C13 C14 -1.2(12)
Cl12 C12 C13 C14 179.7(6)
C12 C13 C14 C9 -0.6(12)
N8 C9 C14 C13 -179.8(7)
C10 C9 C14 C13 1.6(11)
